data_8106559
loop_
_publ_author_name
'Li, Zhong-Yan'
'Zhang, Min'
'Yuan, Xian-You'
'Yuan, Lin'

_publ_section_title
;
 Crystal structure of 2-(4-fluorophenyl)-1,3-dimethyl-1H-perimidin-3-ium
 iodide, C19H16FIN2
;
_journal_issue 3
_journal_name_full 'Zeitschrift f\"ur Kristallographie - New Crystal Structures'
_journal_page_first 429
_journal_page_last 430
_journal_paper_doi 10.1515/ncrs-2016-0301
_journal_volume 232
_journal_year 2017
_chemical_formula_moiety 'I, C19 H16 F N2'
_chemical_formula_sum 'C19 H16 F I N2'
_chemical_formula_weight 418.24
_space_group_crystal_system orthorhombic
_space_group_IT_number 61
_space_group_name_Hall '-P 2ac 2ab'
_space_group_name_H-M_alt 'P b c a'
_atom_sites_solution_hydrogens geom
_atom_sites_solution_primary direct
_cell_angle_alpha 90
_cell_angle_beta 90
_cell_angle_gamma 90
_cell_formula_units_Z 8
_cell_length_a 15.1714(3)
_cell_length_b 14.0610(3)
_cell_length_c 15.9365(3)
_cell_measurement_reflns_used 5744
_cell_measurement_temperature 296(2)
_cell_measurement_theta_max 27.09
_cell_measurement_theta_min 2.35
_cell_volume 3399.65(12)
_computing_cell_refinement 'SAINT v8.34A (Bruker, 2013)'
_computing_data_reduction 'SAINT v8.34A (Bruker, 2013)'
_computing_molecular_graphics 'Olex2 (Dolomanov et al., 2009)'
_computing_publication_material 'Olex2 (Dolomanov et al., 2009)'
_computing_structure_refinement 'ShelXL (Sheldrick, 2008)'
_computing_structure_solution 'ShelXS (Sheldrick, 2008)'
_diffrn_ambient_temperature 296.15
_diffrn_measured_fraction_theta_full 0.971
_diffrn_measured_fraction_theta_max 1.000
_diffrn_measurement_device_type 'Bruker APEX-II CCD'
_diffrn_measurement_method '\f and \w scans'
_diffrn_radiation_type MoK\a
_diffrn_radiation_wavelength 0.71073
_diffrn_reflns_av_R_equivalents 0.0181
_diffrn_reflns_av_unetI/netI 0.0139
_diffrn_reflns_Laue_measured_fraction_full 0.971
_diffrn_reflns_Laue_measured_fraction_max 1.000
_diffrn_reflns_limit_h_max 18
_diffrn_reflns_limit_h_min -17
_diffrn_reflns_limit_k_max 16
_diffrn_reflns_limit_k_min -15
_diffrn_reflns_limit_l_max 18
_diffrn_reflns_limit_l_min -18
_diffrn_reflns_number 14346
_diffrn_reflns_point_group_measured_fraction_full 0.971
_diffrn_reflns_point_group_measured_fraction_max 1.000
_diffrn_reflns_theta_full 25.242
_diffrn_reflns_theta_max 25.004
_diffrn_reflns_theta_min 2.352
_diffrn_standards_number 0
_exptl_absorpt_coefficient_mu 1.894
_exptl_absorpt_correction_T_max 0.7456
_exptl_absorpt_correction_T_min 0.6283
_exptl_absorpt_correction_type multi-scan
_exptl_absorpt_process_details
;
SADABS-2014/5 (Bruker,2014/5) was used for absorption correction.
wR2(int) was 0.0756 before and 0.0348 after correction.
The Ratio of minimum to maximum transmission is 0.8427.
The \l/2 correction factor is 0.00150.
;
_exptl_crystal_colour yellow
_exptl_crystal_density_diffrn 1.634
_exptl_crystal_description needle
_exptl_crystal_F_000 1648
_exptl_crystal_size_max 0.40
_exptl_crystal_size_mid 0.35
_exptl_crystal_size_min 0.32
_refine_diff_density_max 0.747
_refine_diff_density_min -0.513
_refine_diff_density_rms 0.060
_refine_ls_extinction_coef .
_refine_ls_extinction_method none
_refine_ls_goodness_of_fit_ref 1.038
_refine_ls_hydrogen_treatment constr
_refine_ls_matrix_type full
_refine_ls_number_parameters 210
_refine_ls_number_reflns 2988
_refine_ls_number_restraints 0
_refine_ls_restrained_S_all 1.038
_refine_ls_R_factor_all 0.0374
_refine_ls_R_factor_gt 0.0295
_refine_ls_shift/su_max 0.001
_refine_ls_shift/su_mean 0.000
_refine_ls_structure_factor_coef Fsqd
_refine_ls_weighting_details
;
 w=1/[\s^2^(Fo^2^)+(0.0366P)^2^+3.8533P]
 where P=(Fo^2^+2Fc^2^)/3
;
_refine_ls_weighting_scheme calc
_refine_ls_wR_factor_gt 0.0732
_refine_ls_wR_factor_ref 0.0787
_reflns_Friedel_coverage 0.000
_reflns_Friedel_fraction_full .
_reflns_Friedel_fraction_max .
_reflns_number_gt 2460
_reflns_number_total 2988
_reflns_threshold_expression 'I > 2\s(I)'
_cod_data_source_file suppl_ncrs-2016-0301_suppl.cif
_cod_data_source_block 1
_cod_database_code 8106559
_shelx_space_group_comment
;
The symmetry employed for this shelxl refinement is uniquely defined
by the following loop, which should always be used as a source of
symmetry information in preference to the above space-group names.
They are only intended as comments.
;
_olex2_refinement_description
;
1. Fixed Uiso
 At 1.2 times of:
  All C(H) groups
 At 1.5 times of:
  All C(H,H,H) groups
2.a Aromatic/amide H refined with riding coordinates:
 C7(H7), C4(H4), C6(H6), C8(H8), C15(H15), C2(H2), C16(H16), C18(H18), C3(H3),
 C19(H19)
2.b Idealised Me refined as rotating group:
 C12(H12A,H12B,H12C), C13(H13A,H13B,H13C)
;
_olex2_submission_special_instructions 'No special instructions were received'

loop_
_space_group_symop_operation_xyz
'x, y, z'
'-x+1/2, -y, z+1/2'
'x+1/2, -y+1/2, -z'
'-x, y+1/2, -z+1/2'
'-x, -y, -z'
'x-1/2, y, -z-1/2'
'-x-1/2, y-1/2, z'
'x, -y-1/2, z-1/2'

loop_
_atom_site_label
_atom_site_type_symbol
_atom_site_fract_x
_atom_site_fract_y
_atom_site_fract_z
_atom_site_U_iso_or_equiv
_atom_site_adp_type
_atom_site_occupancy
_atom_site_site_symmetry_order
_atom_site_calc_flag
_atom_site_refinement_flags_posn
_atom_site_refinement_flags_adp
_atom_site_refinement_flags_occupancy
_atom_site_disorder_assembly
_atom_site_disorder_group
I1 I 0.17862(2) 0.29067(2) 0.19499(2) 0.05875(11) Uani 1 1 d . . . . .
N1 N -0.03826(17) 0.1060(2) 0.19949(15) 0.0455(6) Uani 1 1 d . . . . .
F1 F 0.12041(17) -0.05816(19) 0.53529(13) 0.0829(7) Uani 1 1 d . . . . .
N2 N 0.09676(16) 0.05249(18) 0.15008(16) 0.0421(6) Uani 1 1 d . . . . .
C11 C 0.0402(2) 0.0656(2) 0.21233(19) 0.0420(7) Uani 1 1 d . . . . .
C10 C -0.0043(2) 0.1263(2) 0.05321(19) 0.0434(7) Uani 1 1 d . . . . .
C14 C 0.0627(2) 0.0333(2) 0.29880(19) 0.0462(7) Uani 1 1 d . . . . .
C7 C -0.1689(3) 0.2055(3) 0.0230(3) 0.0712(12) Uani 1 1 d . . . . .
H7 H -0.2246 0.2307 0.0128 0.085 Uiso 1 1 calc R . . . .
C5 C -0.0269(3) 0.1580(2) -0.0288(2) 0.0563(9) Uani 1 1 d . . . . .
C9 C -0.0654(2) 0.1369(2) 0.1188(2) 0.0451(7) Uani 1 1 d . . . . .
C12 C 0.1834(2) 0.0092(3) 0.1648(3) 0.0644(10) Uani 1 1 d . . . . .
H12A H 0.2286 0.0560 0.1562 0.097 Uiso 1 1 calc GR . . . .
H12B H 0.1919 -0.0425 0.1264 0.097 Uiso 1 1 calc GR . . . .
H12C H 0.1863 -0.0141 0.2213 0.097 Uiso 1 1 calc GR . . . .
C4 C 0.0371(3) 0.1489(3) -0.0921(2) 0.0685(11) Uani 1 1 d . . . . .
H4 H 0.0245 0.1709 -0.1458 0.082 Uiso 1 1 calc R . . . .
C1 C 0.0786(2) 0.0849(2) 0.06742(19) 0.0446(7) Uani 1 1 d . . . . .
C6 C -0.1117(3) 0.1979(3) -0.0407(3) 0.0694(12) Uani 1 1 d . . . . .
H6 H -0.1281 0.2191 -0.0937 0.083 Uiso 1 1 calc R . . . .
C8 C -0.1470(2) 0.1766(3) 0.1049(3) 0.0619(9) Uani 1 1 d . . . . .
H8 H -0.1869 0.1842 0.1487 0.074 Uiso 1 1 calc R . . . .
C15 C 0.0342(3) -0.0550(3) 0.3254(2) 0.0596(9) Uani 1 1 d . . . . .
H15 H 0.0018 -0.0934 0.2892 0.072 Uiso 1 1 calc R . . . .
C2 C 0.1390(3) 0.0768(3) 0.0036(2) 0.0614(9) Uani 1 1 d . . . . .
H2 H 0.1941 0.0501 0.0134 0.074 Uiso 1 1 calc R . . . .
C16 C 0.0535(3) -0.0866(3) 0.4056(2) 0.0644(10) Uani 1 1 d . . . . .
H16 H 0.0346 -0.1459 0.4241 0.077 Uiso 1 1 calc R . . . .
C17 C 0.1009(2) -0.0284(3) 0.4564(2) 0.0589(9) Uani 1 1 d . . . . .
C18 C 0.1274(3) 0.0597(3) 0.4332(2) 0.0714(11) Uani 1 1 d . . . . .
H18 H 0.1578 0.0983 0.4707 0.086 Uiso 1 1 calc R . . . .
C3 C 0.1156(3) 0.1096(3) -0.0770(2) 0.0739(12) Uani 1 1 d . . . . .
H3 H 0.1558 0.1037 -0.1207 0.089 Uiso 1 1 calc R . . . .
C19 C 0.1088(3) 0.0913(3) 0.3533(2) 0.0635(10) Uani 1 1 d . . . . .
H19 H 0.1271 0.1514 0.3361 0.076 Uiso 1 1 calc R . . . .
C13 C -0.1012(3) 0.1188(4) 0.2692(3) 0.0880(15) Uani 1 1 d . . . . .
H13A H -0.1470 0.0719 0.2650 0.132 Uiso 1 1 calc GR . . . .
H13B H -0.1266 0.1812 0.2662 0.132 Uiso 1 1 calc GR . . . .
H13C H -0.0709 0.1114 0.3217 0.132 Uiso 1 1 calc GR . . . .

loop_
_atom_site_aniso_label
_atom_site_aniso_U_11
_atom_site_aniso_U_22
_atom_site_aniso_U_33
_atom_site_aniso_U_23
_atom_site_aniso_U_13
_atom_site_aniso_U_12
I1 0.06415(18) 0.05042(16) 0.06167(18) 0.00134(10) 0.01709(11) -0.00379(11)
N1 0.0409(14) 0.0562(16) 0.0394(14) 0.0038(12) 0.0013(11) 0.0007(13)
F1 0.0987(17) 0.1030(18) 0.0469(12) 0.0241(12) -0.0141(12) 0.0079(15)
N2 0.0396(14) 0.0433(14) 0.0434(14) -0.0013(11) -0.0026(11) -0.0008(11)
C11 0.0439(17) 0.0416(16) 0.0406(17) 0.0050(13) -0.0031(14) -0.0052(14)
C10 0.0523(18) 0.0396(16) 0.0382(16) 0.0025(13) -0.0054(14) -0.0120(14)
C14 0.0484(18) 0.0492(18) 0.0410(17) 0.0069(14) -0.0058(14) -0.0002(15)
C7 0.061(2) 0.069(3) 0.084(3) 0.019(2) -0.031(2) -0.004(2)
C5 0.077(2) 0.0492(19) 0.0429(19) 0.0059(15) -0.0107(17) -0.0191(18)
C9 0.0464(17) 0.0464(17) 0.0425(17) 0.0046(14) -0.0073(14) -0.0045(14)
C12 0.047(2) 0.078(3) 0.068(2) -0.006(2) -0.0019(17) 0.0143(18)
C4 0.107(3) 0.063(2) 0.0354(19) 0.0063(17) -0.005(2) -0.025(2)
C1 0.0536(19) 0.0420(16) 0.0381(17) -0.0031(13) 0.0035(14) -0.0103(14)
C6 0.086(3) 0.063(2) 0.060(2) 0.0185(19) -0.036(2) -0.018(2)
C8 0.0475(19) 0.069(2) 0.069(2) 0.0099(19) -0.0115(18) -0.0001(18)
C15 0.077(2) 0.051(2) 0.050(2) 0.0017(16) -0.0084(18) -0.0117(19)
C2 0.064(2) 0.067(2) 0.053(2) -0.0070(18) 0.0137(18) -0.0077(19)
C16 0.089(3) 0.051(2) 0.054(2) 0.0121(17) -0.005(2) -0.0023(19)
C17 0.064(2) 0.070(2) 0.0434(19) 0.0185(18) -0.0067(17) 0.0074(19)
C18 0.080(3) 0.083(3) 0.051(2) 0.005(2) -0.023(2) -0.024(2)
C3 0.102(3) 0.076(3) 0.044(2) -0.0048(19) 0.023(2) -0.019(3)
C19 0.076(2) 0.063(2) 0.051(2) 0.0137(18) -0.0100(19) -0.024(2)
C13 0.068(3) 0.140(4) 0.056(2) 0.017(3) 0.019(2) 0.030(3)

loop_
_atom_type_symbol
_atom_type_description
_atom_type_scat_dispersion_real
_atom_type_scat_dispersion_imag
_atom_type_scat_source
C C 0.0033 0.0016 'International Tables Vol C Tables 4.2.6.8 and 6.1.1.4'
H H 0.0000 0.0000 'International Tables Vol C Tables 4.2.6.8 and 6.1.1.4'
F F 0.0171 0.0103 'International Tables Vol C Tables 4.2.6.8 and 6.1.1.4'
I I -0.4742 1.8119 'International Tables Vol C Tables 4.2.6.8 and 6.1.1.4'
N N 0.0061 0.0033 'International Tables Vol C Tables 4.2.6.8 and 6.1.1.4'

loop_
_geom_angle_atom_site_label_1
_geom_angle_atom_site_label_2
_geom_angle_atom_site_label_3
_geom_angle
_geom_angle_site_symmetry_1
_geom_angle_site_symmetry_3
C11 N1 C9 121.9(3) . .
C11 N1 C13 120.9(3) . .
C9 N1 C13 117.2(3) . .
C11 N2 C12 121.3(3) . .
C11 N2 C1 121.6(3) . .
C1 N2 C12 117.1(3) . .
N1 C11 C14 118.4(3) . .
N2 C11 N1 121.5(3) . .
N2 C11 C14 120.0(3) . .
C9 C10 C5 119.4(3) . .
C1 C10 C5 119.6(3) . .
C1 C10 C9 121.0(3) . .
C15 C14 C11 119.1(3) . .
C15 C14 C19 119.8(3) . .
C19 C14 C11 121.1(3) . .
C6 C7 C8 121.8(4) . .
C4 C5 C10 117.7(4) . .
C4 C5 C6 124.6(4) . .
C6 C5 C10 117.7(4) . .
C10 C9 N1 116.7(3) . .
C8 C9 N1 122.1(3) . .
C8 C9 C10 121.1(3) . .
C3 C4 C5 121.6(3) . .
C10 C1 N2 117.2(3) . .
C2 C1 N2 122.0(3) . .
C2 C1 C10 120.9(3) . .
C7 C6 C5 121.3(3) . .
C9 C8 C7 118.7(4) . .
C14 C15 C16 120.3(3) . .
C1 C2 C3 118.6(4) . .
C17 C16 C15 118.0(3) . .
C16 C17 F1 118.8(3) . .
C18 C17 F1 118.0(4) . .
C18 C17 C16 123.1(3) . .
C17 C18 C19 119.1(4) . .
C4 C3 C2 121.6(4) . .
C18 C19 C14 119.6(3) . .

loop_
_geom_bond_atom_site_label_1
_geom_bond_atom_site_label_2
_geom_bond_distance
_geom_bond_site_symmetry_2
N1 C11 1.334(4) .
N1 C9 1.418(4) .
N1 C13 1.475(5) .
F1 C17 1.358(4) .
N2 C11 1.325(4) .
N2 C12 1.466(4) .
N2 C1 1.421(4) .
C11 C14 1.491(4) .
C10 C5 1.423(4) .
C10 C9 1.406(4) .
C10 C1 1.404(5) .
C14 C15 1.381(5) .
C14 C19 1.382(5) .
C7 C6 1.340(6) .
C7 C8 1.407(6) .
C5 C4 1.406(6) .
C5 C6 1.417(6) .
C9 C8 1.376(5) .
C4 C3 1.334(6) .
C1 C2 1.373(5) .
C15 C16 1.384(5) .
C2 C3 1.411(6) .
C16 C17 1.357(5) .
C17 C18 1.353(5) .
C18 C19 1.379(5) .
